data_4344427
loop_
_publ_author_name
'Szentkuti, Alexander'
'Garg, Jai Anand'
'Blacque, Olivier'
'Venkatesan, Koushik'

_publ_section_title
;
 Monocyclometalated Gold(III) Complexes Bearing \p-Accepting Cyanide
 Ligands: Syntheses, Structural, Photophysical, and Electrochemical
 Investigations.
;
_journal_issue 22
_journal_name_full 'Inorganic chemistry'
_journal_page_first 10748
_journal_page_last 10760
_journal_paper_doi 10.1021/acs.inorgchem.5b01762
_journal_volume 54
_journal_year 2015
_chemical_formula_moiety 'C17 H10 Au N3'
_chemical_formula_sum 'C17 H10 Au N3'
_chemical_formula_weight 453.25
_chemical_name_systematic
;
Bis(cyano-\kC)[2-(isoquinolin-1-yl-\kN)phenyl-\kC^1^]gold(iii)
;
_space_group_crystal_system monoclinic
_space_group_IT_number 14
_space_group_name_Hall '-P 2yn'
_space_group_name_H-M_alt 'P 1 21/n 1'
_symmetry_space_group_name_Hall '-P 2yn'
_symmetry_space_group_name_H-M 'P 1 21/n 1'
_atom_sites_solution_hydrogens geom
_atom_sites_solution_primary iterative
_audit_creation_date 2013-10-29
_audit_creation_method
;
Olex2 1.2
(compiled 2013.09.17 svn.r2790 for OlexSys, GUI svn.r4601)
;
_cell_angle_alpha 90
_cell_angle_beta 147.07(4)
_cell_angle_gamma 90
_cell_formula_units_Z 8
_cell_length_a 13.264(2)
_cell_length_b 18.8066(5)
_cell_length_c 20.287(3)
_cell_measurement_reflns_used 13251
_cell_measurement_temperature 183(2)
_cell_measurement_theta_max 32.8
_cell_measurement_theta_min 2.3
_cell_volume 2751(3)
_computing_cell_refinement
;
CrysAlisPro, version 1.171.36.20 (Agilent Technologies, 2012)
;
_computing_data_collection
;
CrysAlisPro, version 1.171.36.24a (Agilent Technologies, 2012)
;
_computing_data_reduction
;
CrysAlisPro, version 1.171.36.20 (Agilent Technologies, 2012)
;
_computing_molecular_graphics 'Olex2 (Dolomanov et al., 2009)'
_computing_publication_material 'Olex2 (Dolomanov et al., 2009)'
_computing_structure_refinement 'ShelXL (Sheldrick, 2008)'
_computing_structure_solution
;
SUPERFLIP (Palatinus & Chapuis, 2007)
;
_diffrn_ambient_temperature 183(2)
_diffrn_detector_area_resol_mean 10.4498
_diffrn_measured_fraction_theta_full 0.9992
_diffrn_measured_fraction_theta_max 0.9919
_diffrn_measurement_device_type 'Xcalibur, Ruby'
_diffrn_measurement_method '\w scans'
_diffrn_orient_matrix_UB_11 0.0531318000
_diffrn_orient_matrix_UB_12 -0.0255956000
_diffrn_orient_matrix_UB_13 0.0465430000
_diffrn_orient_matrix_UB_21 0.0225618000
_diffrn_orient_matrix_UB_22 -0.0169839000
_diffrn_orient_matrix_UB_23 -0.0177981000
_diffrn_orient_matrix_UB_31 0.0796682000
_diffrn_orient_matrix_UB_32 0.0218744000
_diffrn_orient_matrix_UB_33 0.0406611000
_diffrn_radiation_monochromator graphite
_diffrn_radiation_type 'Mo K\a'
_diffrn_radiation_wavelength 0.7107
_diffrn_reflns_av_R_equivalents 0.0617
_diffrn_reflns_av_unetI/netI 0.0431
_diffrn_reflns_limit_h_max 18
_diffrn_reflns_limit_h_min -18
_diffrn_reflns_limit_k_max 26
_diffrn_reflns_limit_k_min -26
_diffrn_reflns_limit_l_max 28
_diffrn_reflns_limit_l_min -28
_diffrn_reflns_number 49692
_diffrn_reflns_theta_full 25.242
_diffrn_reflns_theta_max 30.508
_diffrn_reflns_theta_min 2.298
_diffrn_source 'Enhance (Mo) X-ray Source'
_exptl_absorpt_coefficient_mu 10.690
_exptl_absorpt_correction_T_max 0.464
_exptl_absorpt_correction_T_min 0.135
_exptl_absorpt_correction_type analytical
_exptl_absorpt_process_details
;
CrysAlisPro, Agilent Technologies,
Version 1.171.36.20 (release 27-06-2012 CrysAlis171 .NET)
(compiled Jul 11 2012,15:38:31)
Analytical numeric absorption correction using a multifaceted crystal
model based on expressions derived by R.C. Clark & J.S. Reid.
(Clark, R. C. & Reid, J. S. (1995). Acta Cryst. A51, 887-897)
;
_exptl_crystal_colour colourless
_exptl_crystal_density_diffrn 2.189
_exptl_crystal_description block
_exptl_crystal_F_000 1696
_exptl_crystal_size_max 0.31
_exptl_crystal_size_mid 0.22
_exptl_crystal_size_min 0.09
_refine_diff_density_max 2.050
_refine_diff_density_min -1.473
_refine_diff_density_rms 0.365
_refine_ls_extinction_method none
_refine_ls_goodness_of_fit_ref 1.085
_refine_ls_hydrogen_treatment constr
_refine_ls_matrix_type full
_refine_ls_number_parameters 379
_refine_ls_number_reflns 8389
_refine_ls_number_restraints 0
_refine_ls_restrained_S_all 1.085
_refine_ls_R_factor_all 0.0509
_refine_ls_R_factor_gt 0.0335
_refine_ls_shift/su_max 0.001
_refine_ls_shift/su_mean 0.000
_refine_ls_structure_factor_coef Fsqd
_refine_ls_weighting_details 'w=1/[\s^2^(Fo^2^)+(0.0406P)^2^] where P=(Fo^2^+2Fc^2^)/3'
_refine_ls_weighting_scheme calc
_refine_ls_wR_factor_gt 0.0750
_refine_ls_wR_factor_ref 0.0898
_reflns_number_gt 6609
_reflns_number_total 8389
_reflns_threshold_expression 'I > 2\s(I)'
_cod_data_source_file ic5b01762_si_005.cif
_cod_data_source_block 5b
_cod_depositor_comments 'Adding full bibliography for 4344422--4344427.cif.'
_cod_original_cell_volume 2751.0(17)
_cod_database_code 4344427
_shelxl_version_number 2013-4
_olex2_refinement_description
;
1. Fixed Uiso
 At 1.2 times of:
  All C(H) groups
2.a Aromatic/amide H refined with riding coordinates:
 C3(H3), C4(H4), C10(H10), C11(H11), C12(H12), C13(H13), C14(H14), C15(H15),
 C16(H16), C17(H17), C20(H20), C21(H21), C27(H27), C28(H28), C29(H29), C30(H30),
  C31(H31), C32(H32), C33(H33), C34(H34)
;

loop_
_space_group_symop_operation_xyz
'x, y, z'
'-x+1/2, y+1/2, -z+1/2'
'-x, -y, -z'
'x-1/2, -y-1/2, z-1/2'

loop_
_atom_site_label
_atom_site_type_symbol
_atom_site_fract_x
_atom_site_fract_y
_atom_site_fract_z
_atom_site_U_iso_or_equiv
_atom_site_adp_type
_atom_site_occupancy
_atom_site_site_symmetry_order
_atom_site_calc_flag
_atom_site_refinement_flags_posn
_atom_site_refinement_flags_adp
Au1 Au -0.84716(3) -0.59839(2) -0.91628(2) 0.02894(6) Uani 1 1 d . .
C1 C -0.7564(7) -0.4913(3) -0.8739(5) 0.0281(10) Uani 1 1 d . .
C2 C -0.8816(8) -0.6008(3) -1.0317(5) 0.0349(12) Uani 1 1 d . .
C3 C -0.7870(8) -0.5501(3) -0.7417(5) 0.0338(11) Uani 1 1 d . .
H3 H -0.7514 -0.5069 -0.7406 0.041 Uiso 1 1 calc R U
C4 C -0.7937(7) -0.5566(3) -0.6797(5) 0.0341(11) Uani 1 1 d . .
H4 H -0.7520 -0.5195 -0.6304 0.041 Uiso 1 1 calc R U
C5 C -0.8636(7) -0.6194(3) -0.6886(5) 0.0300(10) Uani 1 1 d . .
C6 C -0.9227(7) -0.6749(3) -0.7632(5) 0.0281(10) Uani 1 1 d . .
C7 C -0.8873(6) -0.6686(3) -0.8124(4) 0.0275(10) Uani 1 1 d . .
C8 C -0.9041(7) -0.7252(3) -0.8717(5) 0.0307(11) Uani 1 1 d . .
C9 C -0.9111(7) -0.7033(3) -0.9415(4) 0.0297(10) Uani 1 1 d . .
C10 C -0.9310(7) -0.7527(3) -1.0024(5) 0.0344(12) Uani 1 1 d . .
H10 H -0.9442 -0.7377 -1.0531 0.041 Uiso 1 1 calc R U
C11 C -0.9311(7) -0.8242(3) -0.9876(5) 0.0401(13) Uani 1 1 d . .
H11 H -0.9476 -0.8574 -1.0301 0.048 Uiso 1 1 calc R U
C12 C -0.9071(8) -0.8470(3) -0.9108(5) 0.0395(13) Uani 1 1 d . .
H12 H -0.8994 -0.8954 -0.8977 0.047 Uiso 1 1 calc R U
C13 C -0.8941(7) -0.7980(3) -0.8520(5) 0.0354(12) Uani 1 1 d . .
H13 H -0.8790 -0.8135 -0.8005 0.042 Uiso 1 1 calc R U
C14 C -0.8807(7) -0.6273(3) -0.6287(5) 0.0346(11) Uani 1 1 d . .
H14 H -0.8329 -0.5928 -0.5743 0.042 Uiso 1 1 calc R U
C15 C -0.9670(7) -0.6851(3) -0.6511(5) 0.0364(12) Uani 1 1 d . .
H15 H -0.9754 -0.6909 -0.6102 0.044 Uiso 1 1 calc R U
C16 C -1.0445(7) -0.7368(3) -0.7358(5) 0.0368(12) Uani 1 1 d . .
H16 H -1.1120 -0.7743 -0.7550 0.044 Uiso 1 1 calc R U
C17 C -1.0220(8) -0.7328(3) -0.7893(5) 0.0348(11) Uani 1 1 d . .
H17 H -1.0716 -0.7679 -0.8436 0.042 Uiso 1 1 calc R U
N1 N -0.7105(8) -0.4385(4) -0.8508(5) 0.0588(15) Uani 1 1 d . .
N2 N -0.9006(8) -0.6008(3) -1.0974(5) 0.0496(13) Uani 1 1 d . .
N3 N -0.8312(6) -0.6055(2) -0.8064(4) 0.0295(9) Uani 1 1 d . .
Au2 Au -0.71813(3) -0.46443(2) -0.34267(2) 0.02899(6) Uani 1 1 d . .
C18 C -0.8208(7) -0.5696(3) -0.4030(5) 0.0328(11) Uani 1 1 d . .
C19 C -0.6965(8) -0.4631(3) -0.4277(5) 0.0402(13) Uani 1 1 d . .
C20 C -0.8034(7) -0.5061(3) -0.2488(5) 0.0305(11) Uani 1 1 d . .
H20 H -0.8624 -0.5452 -0.3000 0.037 Uiso 1 1 calc R U
C21 C -0.7975(6) -0.5004(3) -0.1799(5) 0.0295(10) Uani 1 1 d . .
H21 H -0.8608 -0.5330 -0.1885 0.035 Uiso 1 1 calc R U
C22 C -0.6948(6) -0.4448(3) -0.0938(4) 0.0277(10) Uani 1 1 d . .
C23 C -0.6029(7) -0.3952(3) -0.0847(4) 0.0274(10) Uani 1 1 d . .
C24 C -0.6354(6) -0.3988(2) -0.1718(4) 0.0270(10) Uani 1 1 d . .
C25 C -0.5926(6) -0.3440(3) -0.1984(4) 0.0278(10) Uani 1 1 d . .
C26 C -0.6192(7) -0.3644(3) -0.2789(5) 0.0305(11) Uani 1 1 d . .
C27 C -0.5896(7) -0.3147(3) -0.3127(5) 0.0357(12) Uani 1 1 d . .
H27 H -0.6071 -0.3279 -0.3661 0.043 Uiso 1 1 calc R U
C28 C -0.5343(7) -0.2461(3) -0.2676(5) 0.0395(13) Uani 1 1 d . .
H28 H -0.5102 -0.2140 -0.2881 0.047 Uiso 1 1 calc R U
C29 C -0.5151(7) -0.2254(3) -0.1922(5) 0.0389(13) Uani 1 1 d . .
H29 H -0.4819 -0.1788 -0.1642 0.047 Uiso 1 1 calc R U
C30 C -0.5448(7) -0.2735(3) -0.1581(5) 0.0329(11) Uani 1 1 d . .
H30 H -0.5330 -0.2589 -0.1080 0.039 Uiso 1 1 calc R U
C31 C -0.6782(7) -0.4390(3) -0.0161(5) 0.0308(11) Uani 1 1 d . .
H31 H -0.7431 -0.4705 -0.0249 0.037 Uiso 1 1 calc R U
C32 C -0.5694(7) -0.3884(3) 0.0719(5) 0.0343(11) Uani 1 1 d . .
H32 H -0.5646 -0.3833 0.1201 0.041 Uiso 1 1 calc R U
C33 C -0.4638(8) -0.3438(3) 0.0883(5) 0.0367(12) Uani 1 1 d . .
H33 H -0.3815 -0.3115 0.1522 0.044 Uiso 1 1 calc R U
C34 C -0.4790(7) -0.3466(3) 0.0132(5) 0.0300(10) Uani 1 1 d . .
H34 H -0.4078 -0.3164 0.0262 0.036 Uiso 1 1 calc R U
N4 N -0.8743(7) -0.6232(3) -0.4327(5) 0.0529(14) Uani 1 1 d . .
N5 N -0.6893(9) -0.4616(3) -0.4805(6) 0.0599(16) Uani 1 1 d . .
N6 N -0.7242(6) -0.4557(2) -0.2459(4) 0.0286(9) Uani 1 1 d . .

loop_
_atom_site_aniso_label
_atom_site_aniso_U_11
_atom_site_aniso_U_22
_atom_site_aniso_U_33
_atom_site_aniso_U_23
_atom_site_aniso_U_13
_atom_site_aniso_U_12
Au1 0.03076(10) 0.02937(11) 0.03317(11) 0.00125(8) 0.02798(10) 0.00110(8)
C1 0.029(2) 0.031(3) 0.032(3) -0.002(2) 0.027(2) -0.002(2)
C2 0.049(3) 0.031(3) 0.047(3) -0.004(2) 0.044(3) -0.004(2)
C3 0.042(3) 0.028(3) 0.042(3) -0.001(2) 0.037(3) -0.001(2)
C4 0.042(3) 0.030(3) 0.042(3) -0.006(2) 0.037(3) -0.005(2)
C5 0.029(2) 0.031(3) 0.033(3) -0.002(2) 0.026(2) -0.002(2)
C6 0.030(2) 0.027(3) 0.032(3) 0.005(2) 0.027(2) 0.004(2)
C7 0.027(2) 0.024(2) 0.030(2) 0.002(2) 0.024(2) 0.0021(19)
C8 0.026(2) 0.032(3) 0.030(3) -0.001(2) 0.023(2) 0.001(2)
C9 0.024(2) 0.032(3) 0.029(2) 0.000(2) 0.022(2) 0.000(2)
C10 0.035(3) 0.036(3) 0.041(3) -0.009(2) 0.034(3) -0.006(2)
C11 0.036(3) 0.042(3) 0.040(3) -0.012(3) 0.031(3) -0.005(2)
C12 0.046(3) 0.025(3) 0.050(3) -0.004(2) 0.041(3) -0.002(2)
C13 0.037(3) 0.032(3) 0.039(3) 0.001(2) 0.033(3) 0.001(2)
C14 0.039(3) 0.036(3) 0.034(3) 0.002(2) 0.031(3) 0.004(2)
C15 0.041(3) 0.040(3) 0.042(3) 0.008(2) 0.037(3) 0.005(2)
C16 0.038(3) 0.038(3) 0.039(3) 0.005(2) 0.033(3) -0.001(2)
C17 0.042(3) 0.029(3) 0.041(3) 0.000(2) 0.036(3) 0.000(2)
N1 0.056(4) 0.073(4) 0.060(4) 0.007(3) 0.051(3) 0.002(3)
N2 0.074(4) 0.037(3) 0.067(4) -0.007(2) 0.064(3) -0.009(3)
N3 0.038(2) 0.027(2) 0.038(2) 0.0014(18) 0.034(2) 0.0014(18)
Au2 0.02813(10) 0.03346(12) 0.02633(10) -0.00026(8) 0.02302(9) -0.00100(8)
C18 0.028(3) 0.039(3) 0.030(3) -0.001(2) 0.024(2) 0.001(2)
C19 0.039(3) 0.040(3) 0.036(3) -0.012(2) 0.031(3) -0.014(2)
C20 0.032(3) 0.024(2) 0.036(3) -0.001(2) 0.029(2) -0.004(2)
C21 0.028(2) 0.026(3) 0.035(3) 0.003(2) 0.026(2) -0.001(2)
C22 0.024(2) 0.028(2) 0.029(2) 0.002(2) 0.022(2) 0.0002(19)
C23 0.028(2) 0.027(2) 0.029(2) 0.002(2) 0.024(2) 0.0013(19)
C24 0.024(2) 0.027(2) 0.028(2) 0.003(2) 0.021(2) 0.0026(19)
C25 0.022(2) 0.031(3) 0.027(2) 0.007(2) 0.020(2) 0.0051(19)
C26 0.024(2) 0.032(3) 0.030(3) 0.006(2) 0.022(2) 0.003(2)
C27 0.030(3) 0.043(3) 0.031(3) 0.003(2) 0.025(2) -0.001(2)
C28 0.035(3) 0.042(3) 0.041(3) 0.008(3) 0.032(3) 0.000(2)
C29 0.036(3) 0.028(3) 0.048(3) 0.006(2) 0.034(3) 0.005(2)
C30 0.028(2) 0.035(3) 0.035(3) 0.003(2) 0.027(2) 0.003(2)
C31 0.026(2) 0.036(3) 0.029(3) 0.003(2) 0.023(2) 0.000(2)
C32 0.036(3) 0.041(3) 0.032(3) 0.001(2) 0.030(3) 0.003(2)
C33 0.038(3) 0.035(3) 0.039(3) -0.001(2) 0.033(3) 0.001(2)
C34 0.029(2) 0.030(3) 0.031(3) 0.000(2) 0.025(2) -0.002(2)
N4 0.051(3) 0.053(3) 0.046(3) -0.002(3) 0.039(3) 0.001(3)
N5 0.088(4) 0.064(4) 0.073(4) -0.027(3) 0.075(4) -0.030(3)
N6 0.030(2) 0.030(2) 0.030(2) 0.0003(17) 0.026(2) 0.0001(17)

loop_
_atom_type_symbol
_atom_type_description
_atom_type_scat_dispersion_real
_atom_type_scat_dispersion_imag
_atom_type_scat_source
C C 0.0033 0.0016 'International Tables Vol C Tables 4.2.6.8 and 6.1.1.4'
H H 0.0000 0.0000 'International Tables Vol C Tables 4.2.6.8 and 6.1.1.4'
Au Au -2.0133 8.8022 'International Tables Vol C Tables 4.2.6.8 and 6.1.1.4'
N N 0.0061 0.0033 'International Tables Vol C Tables 4.2.6.8 and 6.1.1.4'

loop_
_exptl_crystal_face_index_h
_exptl_crystal_face_index_k
_exptl_crystal_face_index_l
_exptl_crystal_face_perp_dist
_exptl_oxdiff_crystal_face_indexfrac_h
_exptl_oxdiff_crystal_face_indexfrac_k
_exptl_oxdiff_crystal_face_indexfrac_l
_exptl_oxdiff_crystal_face_x
_exptl_oxdiff_crystal_face_y
_exptl_oxdiff_crystal_face_z
0 0 -1 0.0817 0.0001 -0.0003 -0.9999 -0.0465 0.0178 -0.0407
0 0 1 0.0577 -0.0001 0.0003 0.9999 0.0465 -0.0178 0.0407
0 -1 -1 0.0893 0.0001 -1.0000 -0.9998 -0.0209 0.0348 -0.0625
0 1 1 0.0893 -0.0001 1.0000 0.9998 0.0209 -0.0348 0.0625
-1 2 1 0.1022 -0.9996 1.9996 0.9992 -0.0578 -0.0743 0.0047
1 -2 -1 0.1022 0.9996 -1.9996 -0.9992 0.0578 0.0743 -0.0047
1 2 -3 0.0458 1.0000 1.9989 -2.9994 -0.1376 0.0420 0.0014
-1 -2 3 0.0438 -1.0000 -1.9989 2.9994 0.1376 -0.0420 -0.0014
2 0 -3 0.1136 1.9994 -0.0004 -2.9988 -0.0333 0.0985 0.0373
1 -1 -2 0.0825 0.9997 -1.0001 -1.9992 -0.0143 0.0751 -0.0235
-1 -2 0 0.1265 -0.9995 -1.9997 -0.0002 -0.0019 0.0114 -0.1234
-1 0 2 0.0854 -0.9998 0.0003 1.9993 0.0399 -0.0581 0.0017
0 1 0 0.0942 0.0000 0.9998 -0.0001 -0.0256 -0.0170 0.0219

loop_
_geom_angle_atom_site_label_1
_geom_angle_atom_site_label_2
_geom_angle_atom_site_label_3
_geom_angle
C2 Au1 C1 89.4(2)
C2 Au1 C9 92.7(2)
C2 Au1 N3 173.59(19)
C9 Au1 C1 174.9(2)
C9 Au1 N3 81.51(18)
N3 Au1 C1 96.57(18)
N1 C1 Au1 178.2(5)
N2 C2 Au1 178.8(5)
C4 C3 H3 119.3
C4 C3 N3 121.4(5)
N3 C3 H3 119.3
C3 C4 H4 119.7
C3 C4 C5 120.6(5)
C5 C4 H4 119.7
C4 C5 C6 117.7(5)
C4 C5 C14 122.5(5)
C6 C5 C14 119.7(5)
C5 C6 C7 118.6(4)
C5 C6 C17 118.0(4)
C7 C6 C17 123.4(5)
C6 C7 C8 126.9(4)
N3 C7 C6 119.4(4)
N3 C7 C8 113.8(4)
C9 C8 C7 116.6(5)
C13 C8 C7 124.0(5)
C13 C8 C9 119.1(5)
C8 C9 Au1 111.8(4)
C10 C9 Au1 127.1(4)
C10 C9 C8 120.4(5)
C9 C10 H10 120.2
C11 C10 C9 119.7(5)
C11 C10 H10 120.2
C10 C11 H11 119.6
C12 C11 C10 120.7(5)
C12 C11 H11 119.6
C11 C12 H12 119.7
C11 C12 C13 120.5(5)
C13 C12 H12 119.7
C8 C13 H13 120.4
C12 C13 C8 119.1(5)
C12 C13 H13 120.4
C5 C14 H14 120.1
C15 C14 C5 119.7(5)
C15 C14 H14 120.1
C14 C15 H15 119.7
C14 C15 C16 120.6(5)
C16 C15 H15 119.7
C15 C16 H16 119.5
C17 C16 C15 121.0(5)
C17 C16 H16 119.5
C6 C17 H17 119.8
C16 C17 C6 120.3(5)
C16 C17 H17 119.8
C3 N3 Au1 124.3(3)
C7 N3 Au1 114.2(3)
C7 N3 C3 121.2(4)
C19 Au2 C18 90.1(2)
C19 Au2 C26 93.2(2)
C19 Au2 N6 173.73(19)
C26 Au2 C18 176.7(2)
C26 Au2 N6 80.69(18)
N6 Au2 C18 96.08(18)
N4 C18 Au2 178.1(5)
N5 C19 Au2 177.9(6)
C21 C20 H20 119.1
C21 C20 N6 121.7(5)
N6 C20 H20 119.1
C20 C21 H21 120.0
C20 C21 C22 120.1(4)
C22 C21 H21 120.0
C21 C22 C23 118.5(5)
C31 C22 C21 121.7(5)
C31 C22 C23 119.8(5)
C22 C23 C24 118.4(4)
C34 C23 C22 117.7(4)
C34 C23 C24 123.9(4)
C23 C24 C25 127.5(4)
N6 C24 C23 119.4(4)
N6 C24 C25 113.0(4)
C26 C25 C24 115.7(4)
C30 C25 C24 124.9(5)
C30 C25 C26 119.1(4)
C25 C26 Au2 113.1(3)
C27 C26 Au2 127.4(4)
C27 C26 C25 119.2(5)
C26 C27 H27 119.7
C28 C27 C26 120.7(5)
C28 C27 H27 119.7
C27 C28 H28 120.0
C29 C28 C27 120.0(5)
C29 C28 H28 120.0
C28 C29 H29 119.8
C28 C29 C30 120.4(5)
C30 C29 H29 119.8
C25 C30 H30 119.8
C29 C30 C25 120.5(5)
C29 C30 H30 119.8
C22 C31 H31 119.3
C32 C31 C22 121.5(5)
C32 C31 H31 119.3
C31 C32 H32 120.8
C31 C32 C33 118.4(5)
C33 C32 H32 120.8
C32 C33 H33 119.1
C34 C33 C32 121.9(5)
C34 C33 H33 119.1
C23 C34 H34 119.9
C33 C34 C23 120.2(5)
C33 C34 H34 119.9
C20 N6 Au2 123.2(3)
C24 N6 Au2 115.7(3)
C24 N6 C20 121.0(4)

loop_
_geom_bond_atom_site_label_1
_geom_bond_atom_site_label_2
_geom_bond_distance
Au1 C1 2.123(5)
Au1 C2 1.974(5)
Au1 C9 2.035(5)
Au1 N3 2.059(4)
C1 N1 1.048(8)
C2 N2 1.129(7)
C3 H3 0.9300
C3 C4 1.338(7)
C3 N3 1.363(6)
C4 H4 0.9300
C4 C5 1.416(7)
C5 C6 1.417(7)
C5 C14 1.419(7)
C6 C7 1.419(6)
C6 C17 1.425(7)
C7 C8 1.476(7)
C7 N3 1.352(6)
C8 C9 1.402(7)
C8 C13 1.400(7)
C9 C10 1.382(7)
C10 H10 0.9300
C10 C11 1.379(8)
C11 H11 0.9300
C11 C12 1.370(8)
C12 H12 0.9300
C12 C13 1.399(7)
C13 H13 0.9300
C14 H14 0.9300
C14 C15 1.352(7)
C15 H15 0.9300
C15 C16 1.411(8)
C16 H16 0.9300
C16 C17 1.349(7)
C17 H17 0.9300
Au2 C18 2.113(6)
Au2 C19 1.972(6)
Au2 C26 2.020(5)
Au2 N6 2.038(4)
C18 N4 1.080(8)
C19 N5 1.152(8)
C20 H20 0.9300
C20 C21 1.336(7)
C20 N6 1.380(6)
C21 H21 0.9300
C21 C22 1.417(7)
C22 C23 1.419(7)
C22 C31 1.401(7)
C23 C24 1.425(7)
C23 C34 1.415(7)
C24 C25 1.480(6)
C24 N6 1.349(6)
C25 C26 1.406(7)
C25 C30 1.398(7)
C26 C27 1.397(7)
C27 H27 0.9300
C27 C28 1.384(8)
C28 H28 0.9300
C28 C29 1.379(8)
C29 H29 0.9300
C29 C30 1.383(7)
C30 H30 0.9300
C31 H31 0.9300
C31 C32 1.361(7)
C32 H32 0.9300
C32 C33 1.413(7)
C33 H33 0.9300
C33 C34 1.359(7)
C34 H34 0.9300

loop_
_geom_torsion_atom_site_label_1
_geom_torsion_atom_site_label_2
_geom_torsion_atom_site_label_3
_geom_torsion_atom_site_label_4
_geom_torsion
Au1 C9 C10 C11 164.7(4)
C3 C4 C5 C6 1.0(8)
C3 C4 C5 C14 -177.2(5)
C4 C3 N3 Au1 174.5(4)
C4 C3 N3 C7 1.4(8)
C4 C5 C6 C7 7.9(7)
C4 C5 C6 C17 -169.4(5)
C4 C5 C14 C15 172.8(5)
C5 C6 C7 C8 167.4(5)
C5 C6 C7 N3 -12.4(7)
C5 C6 C17 C16 -5.4(8)
C5 C14 C15 C16 -1.7(8)
C6 C5 C14 C15 -5.4(8)
C6 C7 C8 C9 163.4(5)
C6 C7 C8 C13 -23.5(8)
C6 C7 N3 Au1 -165.9(3)
C6 C7 N3 C3 7.9(7)
C7 C6 C17 C16 177.4(5)
C7 C8 C9 Au1 10.7(5)
C7 C8 C9 C10 -178.5(4)
C7 C8 C13 C12 -178.4(5)
C8 C7 N3 Au1 14.3(5)
C8 C7 N3 C3 -171.9(5)
C8 C9 C10 C11 -4.5(8)
C9 C8 C13 C12 -5.4(8)
C9 C10 C11 C12 -1.6(8)
C10 C11 C12 C13 4.2(9)
C11 C12 C13 C8 -0.6(8)
C13 C8 C9 Au1 -162.8(4)
C13 C8 C9 C10 7.9(7)
C14 C5 C6 C7 -173.9(4)
C14 C5 C6 C17 8.8(7)
C14 C15 C16 C17 5.2(8)
C15 C16 C17 C6 -1.5(8)
C17 C6 C7 C8 -15.5(8)
C17 C6 C7 N3 164.8(5)
N3 C3 C4 C5 -5.9(8)
N3 C7 C8 C9 -16.9(6)
N3 C7 C8 C13 156.3(5)
Au2 C26 C27 C28 174.9(4)
C20 C21 C22 C23 1.2(7)
C20 C21 C22 C31 -177.0(5)
C21 C20 N6 Au2 176.8(4)
C21 C20 N6 C24 0.8(7)
C21 C22 C23 C24 7.1(7)
C21 C22 C23 C34 -170.8(4)
C21 C22 C31 C32 175.5(5)
C22 C23 C24 C25 164.3(4)
C22 C23 C24 N6 -11.6(7)
C22 C23 C34 C33 -6.1(7)
C22 C31 C32 C33 -3.6(8)
C23 C22 C31 C32 -2.7(7)
C23 C24 C25 C26 172.9(5)
C23 C24 C25 C30 -12.9(8)
C23 C24 N6 Au2 -168.5(3)
C23 C24 N6 C20 7.8(7)
C24 C23 C34 C33 176.2(5)
C24 C25 C26 Au2 1.8(5)
C24 C25 C26 C27 177.3(4)
C24 C25 C30 C29 -177.2(5)
C25 C24 N6 Au2 15.0(5)
C25 C24 N6 C20 -168.6(4)
C25 C26 C27 C28 0.1(7)
C26 C25 C30 C29 -3.2(7)
C26 C27 C28 C29 -2.6(8)
C27 C28 C29 C30 2.1(8)
C28 C29 C30 C25 0.8(8)
C30 C25 C26 Au2 -172.8(3)
C30 C25 C26 C27 2.7(7)
C31 C22 C23 C24 -174.7(4)
C31 C22 C23 C34 7.5(7)
C31 C32 C33 C34 5.1(8)
C32 C33 C34 C23 -0.1(8)
C34 C23 C24 C25 -18.0(8)
C34 C23 C24 N6 166.1(5)
N6 C20 C21 C22 -5.4(7)
N6 C24 C25 C26 -11.0(6)
N6 C24 C25 C30 163.2(4)
